data_2237795
loop_
_publ_author_name
'Yin, Ling'

_publ_section_title
;
 (3-Chlorophenyl)[(<i>E</i>)-2-(1,3-dithiolan-2-ylidene)hydrazinylidene]methyl
 3-chlorobenzoate
;
_journal_coeditor_code CV5400
_journal_issue 5
_journal_name_full 'Acta Crystallographica Section E'
_journal_page_first o714
_journal_paper_doi 10.1107/S1600536813009239
_journal_volume 69
_journal_year 2013
_chemical_formula_iupac 'C17 H12 Cl2 N2 O2 S2'
_chemical_formula_moiety 'C17 H12 Cl2 N2 O2 S2'
_chemical_formula_sum 'C17 H12 Cl2 N2 O2 S2'
_chemical_formula_weight 411.31
_chemical_name_systematic
;
(3-Chlorophenyl)[(<i>E</i>)-2-(1,3-dithiolan-2-ylidene)hydrazinylidene]methyl
3-chlorobenzoate
;
_space_group_IT_number 2
_symmetry_cell_setting triclinic
_symmetry_space_group_name_Hall '-P 1'
_symmetry_space_group_name_H-M 'P -1'
_atom_sites_solution_hydrogens geom
_atom_sites_solution_primary direct
_atom_sites_solution_secondary difmap
_audit_creation_method SHELXL-97
_cell_angle_alpha 104.174(8)
_cell_angle_beta 111.041(7)
_cell_angle_gamma 99.410(2)
_cell_formula_units_Z 2
_cell_length_a 8.960(5)
_cell_length_b 9.944(6)
_cell_length_c 11.128(6)
_cell_measurement_reflns_used 3010
_cell_measurement_temperature 113(2)
_cell_measurement_theta_max 27.9
_cell_measurement_theta_min 2.1
_cell_volume 861.9(9)
_computing_cell_refinement '<i>CrystalClear-SM Expert</i> (Rigaku/MSC, 2009)'
_computing_data_collection '<i>CrystalClear-SM Expert</i> (Rigaku/MSC, 2009)'
_computing_data_reduction '<i>CrystalClear-SM Expert</i> (Rigaku/MSC, 2009)'
_computing_molecular_graphics 'SHELXTL (Sheldrick, 2008)'
_computing_publication_material 'SHELXTL (Sheldrick, 2008)'
_computing_structure_refinement 'SHELXL-97 (Sheldrick, 2008)'
_computing_structure_solution 'SHELXS-97 (Sheldrick, 2008)'
_diffrn_ambient_temperature 113(2)
_diffrn_detector_area_resol_mean 14.63
_diffrn_measured_fraction_theta_full 0.992
_diffrn_measured_fraction_theta_max 0.992
_diffrn_measurement_device_type 'Rigaku Saturn CCD area-detector'
_diffrn_measurement_method '\w and \f scans'
_diffrn_radiation_monochromator multilayer
_diffrn_radiation_source 'rotating anode'
_diffrn_radiation_type MoK\a
_diffrn_radiation_wavelength 0.71073
_diffrn_reflns_av_R_equivalents 0.0336
_diffrn_reflns_av_sigmaI/netI 0.0528
_diffrn_reflns_limit_h_max 11
_diffrn_reflns_limit_h_min -11
_diffrn_reflns_limit_k_max 13
_diffrn_reflns_limit_k_min -13
_diffrn_reflns_limit_l_max 14
_diffrn_reflns_limit_l_min -14
_diffrn_reflns_number 11088
_diffrn_reflns_theta_full 27.90
_diffrn_reflns_theta_max 27.90
_diffrn_reflns_theta_min 2.08
_diffrn_standards_decay_% 0
_diffrn_standards_interval_count 0
_diffrn_standards_interval_time 0
_diffrn_standards_number 0
_exptl_absorpt_coefficient_mu 0.633
_exptl_absorpt_correction_T_max 0.8839
_exptl_absorpt_correction_T_min 0.8839
_exptl_absorpt_correction_type multi-scan
_exptl_absorpt_process_details '(<i>CrystalClear-SM Expert</i>; Rigaku/MSC, 2009)'
_exptl_crystal_colour colourless
_exptl_crystal_density_diffrn 1.585
_exptl_crystal_density_method 'not measured'
_exptl_crystal_description block
_exptl_crystal_F_000 420
_exptl_crystal_size_max 0.34
_exptl_crystal_size_mid 0.25
_exptl_crystal_size_min 0.20
_refine_diff_density_max 0.460
_refine_diff_density_min -0.216
_refine_ls_extinction_method none
_refine_ls_goodness_of_fit_ref 0.952
_refine_ls_hydrogen_treatment constr
_refine_ls_matrix_type full
_refine_ls_number_parameters 226
_refine_ls_number_reflns 4080
_refine_ls_number_restraints 0
_refine_ls_restrained_S_all 0.952
_refine_ls_R_factor_all 0.0363
_refine_ls_R_factor_gt 0.0302
_refine_ls_shift/su_max 0.001
_refine_ls_shift/su_mean 0.000
_refine_ls_structure_factor_coef Fsqd
_refine_ls_weighting_details 'calc w=1/[\s^2^(Fo^2^)+(0.0343P)^2^] where P=(Fo^2^+2Fc^2^)/3'
_refine_ls_weighting_scheme calc
_refine_ls_wR_factor_gt 0.0724
_refine_ls_wR_factor_ref 0.0735
_reflns_number_gt 3115
_reflns_number_total 4080
_reflns_threshold_expression >2sigma(I)
_cod_data_source_file cv5400.cif
_cod_data_source_block I
_cod_original_cell_volume 861.9(8)
_cod_database_code 2237795
_cod_database_fobs_code 2237795

loop_
_symmetry_equiv_pos_as_xyz
'x, y, z'
'-x, -y, -z'

loop_
_atom_site_type_symbol
_atom_site_label
_atom_site_fract_x
_atom_site_fract_y
_atom_site_fract_z
_atom_site_U_iso_or_equiv
_atom_site_adp_type
_atom_site_calc_flag
_atom_site_refinement_flags
_atom_site_occupancy
_atom_site_symmetry_multiplicity
S S1 0.30877(5) 0.64714(4) 0.23284(4) 0.02513(11) Uani d . 1 1
S S2 0.09584(5) 0.34521(4) 0.09623(4) 0.02211(11) Uani d . 1 1
Cl Cl1 -0.52910(5) -0.06840(4) 0.12078(4) 0.03188(12) Uani d . 1 1
Cl Cl2 0.10357(5) 1.00841(4) 0.89309(4) 0.02569(11) Uani d . 1 1
O O1 -0.11886(13) 0.59701(10) 0.42806(10) 0.0180(2) Uani d . 1 1
O O2 -0.27715(13) 0.66856(11) 0.26079(10) 0.0234(3) Uani d . 1 1
N N1 -0.07149(15) 0.43373(13) 0.26298(12) 0.0168(3) Uani d . 1 1
N N2 0.05526(15) 0.55241(13) 0.28369(13) 0.0203(3) Uani d . 1 1
C C1 -0.3769(2) 0.38581(18) 0.40729(17) 0.0269(4) Uani d . 1 1
H H1B -0.3438 0.4807 0.4699 0.032 Uiso calc R 1 1
C C2 -0.5067(2) 0.2817(2) 0.39886(19) 0.0356(4) Uani d . 1 1
H H2B -0.5629 0.3060 0.4555 0.043 Uiso calc R 1 1
C C3 -0.5555(2) 0.1434(2) 0.30938(18) 0.0320(4) Uani d . 1 1
H H3A -0.6454 0.0725 0.3034 0.038 Uiso calc R 1 1
C C4 -0.47179(19) 0.10906(17) 0.22822(15) 0.0222(4) Uani d . 1 1
C C5 -0.34232(18) 0.21123(16) 0.23301(14) 0.0180(3) Uani d . 1 1
H H5A -0.2872 0.1863 0.1756 0.022 Uiso calc R 1 1
C C6 -0.29455(18) 0.35118(16) 0.32354(15) 0.0173(3) Uani d . 1 1
C C7 -0.15643(18) 0.46156(15) 0.33172(14) 0.0163(3) Uani d . 1 1
C C8 -0.19326(17) 0.69437(16) 0.37966(15) 0.0167(3) Uani d . 1 1
C C9 -0.15680(17) 0.82978(15) 0.49075(14) 0.0156(3) Uani d . 1 1
C C10 -0.05798(17) 0.84909(15) 0.62690(15) 0.0162(3) Uani d . 1 1
H H10A -0.0168 0.7734 0.6523 0.019 Uiso calc R 1 1
C C11 -0.02184(18) 0.98142(16) 0.72356(14) 0.0172(3) Uani d . 1 1
C C12 -0.08166(18) 1.09324(16) 0.68971(15) 0.0193(3) Uani d . 1 1
H H12A -0.0540 1.1835 0.7580 0.023 Uiso calc R 1 1
C C13 -0.18269(19) 1.07119(16) 0.55451(16) 0.0213(3) Uani d . 1 1
H H13A -0.2265 1.1462 0.5300 0.026 Uiso calc R 1 1
C C14 -0.21989(18) 0.94018(16) 0.45513(16) 0.0195(3) Uani d . 1 1
H H14A -0.2885 0.9257 0.3626 0.023 Uiso calc R 1 1
C C15 0.13750(18) 0.51590(16) 0.21249(15) 0.0172(3) Uani d . 1 1
C C16 0.31996(19) 0.54981(17) 0.07793(15) 0.0225(4) Uani d . 1 1
H H16A 0.2393 0.5664 -0.0013 0.027 Uiso calc R 1 1
H H16B 0.4331 0.5832 0.0830 0.027 Uiso calc R 1 1
C C17 0.27909(19) 0.39074(17) 0.06257(16) 0.0246(4) Uani d . 1 1
H H17A 0.3744 0.3703 0.1278 0.030 Uiso calc R 1 1
H H17B 0.2568 0.3319 -0.0310 0.030 Uiso calc R 1 1

loop_
_atom_site_aniso_label
_atom_site_aniso_U_11
_atom_site_aniso_U_22
_atom_site_aniso_U_33
_atom_site_aniso_U_12
_atom_site_aniso_U_13
_atom_site_aniso_U_23
S1 0.0235(2) 0.0184(2) 0.0313(2) -0.00078(17) 0.01585(19) 0.00201(18)
S2 0.0228(2) 0.0166(2) 0.0255(2) 0.00214(17) 0.01373(18) 0.00125(17)
Cl1 0.0338(2) 0.0226(2) 0.0255(2) -0.00746(19) 0.00331(19) 0.00860(18)
Cl2 0.0353(2) 0.0202(2) 0.0180(2) 0.00879(18) 0.00931(17) 0.00234(16)
O1 0.0231(6) 0.0137(5) 0.0157(5) 0.0080(5) 0.0067(4) 0.0024(4)
O2 0.0237(6) 0.0210(6) 0.0187(6) 0.0067(5) 0.0025(5) 0.0042(5)
N1 0.0171(6) 0.0139(6) 0.0194(6) 0.0033(5) 0.0083(5) 0.0053(5)
N2 0.0192(7) 0.0143(7) 0.0258(7) 0.0013(5) 0.0111(6) 0.0037(6)
C1 0.0310(10) 0.0262(9) 0.0335(9) 0.0128(8) 0.0210(8) 0.0116(8)
C2 0.0345(10) 0.0436(11) 0.0494(12) 0.0182(9) 0.0324(10) 0.0225(10)
C3 0.0201(9) 0.0381(11) 0.0453(11) 0.0056(8) 0.0169(8) 0.0231(9)
C4 0.0191(8) 0.0230(9) 0.0210(8) 0.0025(7) 0.0033(7) 0.0111(7)
C5 0.0162(8) 0.0217(8) 0.0170(7) 0.0044(7) 0.0066(6) 0.0087(7)
C6 0.0166(7) 0.0220(8) 0.0177(8) 0.0089(7) 0.0080(6) 0.0100(6)
C7 0.0192(8) 0.0147(8) 0.0138(7) 0.0068(6) 0.0050(6) 0.0042(6)
C8 0.0135(7) 0.0167(8) 0.0221(8) 0.0047(6) 0.0093(6) 0.0071(6)
C9 0.0130(7) 0.0135(7) 0.0205(8) 0.0028(6) 0.0086(6) 0.0039(6)
C10 0.0160(7) 0.0138(7) 0.0218(8) 0.0050(6) 0.0106(6) 0.0061(6)
C11 0.0170(8) 0.0174(8) 0.0190(8) 0.0036(6) 0.0105(6) 0.0051(6)
C12 0.0208(8) 0.0132(8) 0.0260(8) 0.0044(6) 0.0143(7) 0.0030(6)
C13 0.0214(8) 0.0162(8) 0.0305(9) 0.0086(7) 0.0126(7) 0.0098(7)
C14 0.0172(8) 0.0205(8) 0.0208(8) 0.0060(7) 0.0072(6) 0.0074(7)
C15 0.0177(8) 0.0140(7) 0.0192(8) 0.0045(6) 0.0067(6) 0.0060(6)
C16 0.0186(8) 0.0263(9) 0.0236(8) 0.0035(7) 0.0109(7) 0.0084(7)
C17 0.0228(9) 0.0259(9) 0.0257(9) 0.0050(7) 0.0139(7) 0.0047(7)

loop_
_atom_type_symbol
_atom_type_description
_atom_type_scat_dispersion_real
_atom_type_scat_dispersion_imag
_atom_type_scat_source
C C 0.0033 0.0016 'International Tables Vol C Tables 4.2.6.8 and 6.1.1.4'
H H 0.0000 0.0000 'International Tables Vol C Tables 4.2.6.8 and 6.1.1.4'
N N 0.0061 0.0033 'International Tables Vol C Tables 4.2.6.8 and 6.1.1.4'
O O 0.0106 0.0060 'International Tables Vol C Tables 4.2.6.8 and 6.1.1.4'
S S 0.1246 0.1234 'International Tables Vol C Tables 4.2.6.8 and 6.1.1.4'
Cl Cl 0.1484 0.1585 'International Tables Vol C Tables 4.2.6.8 and 6.1.1.4'

loop_
_geom_angle_atom_site_label_1
_geom_angle_atom_site_label_2
_geom_angle_atom_site_label_3
_geom_angle
C15 S1 C16 94.86(8)
C15 S2 C17 95.15(7)
C8 O1 C7 115.97(11)
C7 N1 N2 114.80(13)
C15 N2 N1 111.40(13)
C2 C1 C6 119.91(16)
C2 C1 H1B 120.0
C6 C1 H1B 120.0
C3 C2 C1 120.83(16)
C3 C2 H2B 119.6
C1 C2 H2B 119.6
C2 C3 C4 119.02(16)
C2 C3 H3A 120.5
C4 C3 H3A 120.5
C3 C4 C5 121.63(16)
C3 C4 Cl1 118.48(13)
C5 C4 Cl1 119.87(13)
C4 C5 C6 118.83(15)
C4 C5 H5A 120.6
C6 C5 H5A 120.6
C5 C6 C1 119.77(14)
C5 C6 C7 120.01(13)
C1 C6 C7 120.21(14)
N1 C7 O1 122.71(13)
N1 C7 C6 122.70(14)
O1 C7 C6 114.45(13)
O2 C8 O1 122.10(14)
O2 C8 C9 125.99(14)
O1 C8 C9 111.91(12)
C14 C9 C10 120.46(13)
C14 C9 C8 117.88(13)
C10 C9 C8 121.62(13)
C11 C10 C9 118.14(13)
C11 C10 H10A 120.9
C9 C10 H10A 120.9
C10 C11 C12 122.18(14)
C10 C11 Cl2 118.80(11)
C12 C11 Cl2 119.01(12)
C11 C12 C13 118.94(14)
C11 C12 H12A 120.5
C13 C12 H12A 120.5
C14 C13 C12 120.22(14)
C14 C13 H13A 119.9
C12 C13 H13A 119.9
C13 C14 C9 120.04(14)
C13 C14 H14A 120.0
C9 C14 H14A 120.0
N2 C15 S1 118.01(12)
N2 C15 S2 126.35(12)
S1 C15 S2 115.64(9)
C17 C16 S1 107.62(11)
C17 C16 H16A 110.2
S1 C16 H16A 110.2
C17 C16 H16B 110.2
S1 C16 H16B 110.2
H16A C16 H16B 108.5
C16 C17 S2 108.49(11)
C16 C17 H17A 110.0
S2 C17 H17A 110.0
C16 C17 H17B 110.0
S2 C17 H17B 110.0
H17A C17 H17B 108.4

loop_
_geom_bond_atom_site_label_1
_geom_bond_atom_site_label_2
_geom_bond_distance
S1 C15 1.7493(17)
S1 C16 1.8048(18)
S2 C15 1.7507(17)
S2 C17 1.8228(18)
Cl1 C4 1.7427(18)
Cl2 C11 1.7393(17)
O1 C8 1.3713(17)
O1 C7 1.4008(17)
O2 C8 1.1989(18)
N1 C7 1.2744(19)
N1 N2 1.4058(18)
N2 C15 1.2917(19)
C1 C2 1.383(2)
C1 C6 1.397(2)
C1 H1B 0.9500
C2 C3 1.376(3)
C2 H2B 0.9500
C3 C4 1.384(2)
C3 H3A 0.9500
C4 C5 1.387(2)
C5 C6 1.394(2)
C5 H5A 0.9500
C6 C7 1.473(2)
C8 C9 1.483(2)
C9 C14 1.392(2)
C9 C10 1.398(2)
C10 C11 1.382(2)
C10 H10A 0.9500
C11 C12 1.386(2)
C12 C13 1.388(2)
C12 H12A 0.9500
C13 C14 1.385(2)
C13 H13A 0.9500
C14 H14A 0.9500
C16 C17 1.516(2)
C16 H16A 0.9900
C16 H16B 0.9900
C17 H17A 0.9900
C17 H17B 0.9900

loop_
_geom_hbond_atom_site_label_D
_geom_hbond_atom_site_label_H
_geom_hbond_atom_site_label_A
_geom_hbond_site_symmetry_A
_geom_hbond_distance_DH
_geom_hbond_distance_HA
_geom_hbond_distance_DA
_geom_hbond_angle_DHA
C10 H10A N1 2_566 0.95 2.59 3.534(2) 172.9
C14 H14A Cl1 1_565 0.95 2.80 3.727(2) 165.1
C16 H16B O2 1_655 0.99 2.48 3.274(3) 137.1

loop_
_geom_torsion_atom_site_label_1
_geom_torsion_atom_site_label_2
_geom_torsion_atom_site_label_3
_geom_torsion_atom_site_label_4
_geom_torsion
C7 N1 N2 C15 179.07(13)
C6 C1 C2 C3 0.5(3)
C1 C2 C3 C4 0.5(3)
C2 C3 C4 C5 -1.3(2)
C2 C3 C4 Cl1 177.27(12)
C3 C4 C5 C6 0.9(2)
Cl1 C4 C5 C6 -177.58(10)
C4 C5 C6 C1 0.1(2)
C4 C5 C6 C7 179.44(13)
C2 C1 C6 C5 -0.8(2)
C2 C1 C6 C7 179.86(14)
N2 N1 C7 O1 -4.57(19)
N2 N1 C7 C6 179.94(12)
C8 O1 C7 N1 89.63(17)
C8 O1 C7 C6 -94.53(15)
C5 C6 C7 N1 -3.2(2)
C1 C6 C7 N1 176.16(14)
C5 C6 C7 O1 -179.00(11)
C1 C6 C7 O1 0.33(19)
C7 O1 C8 O2 -4.5(2)
C7 O1 C8 C9 175.41(12)
O2 C8 C9 C14 -2.4(2)
O1 C8 C9 C14 177.72(12)
O2 C8 C9 C10 179.57(14)
O1 C8 C9 C10 -0.29(19)
C14 C9 C10 C11 -1.6(2)
C8 C9 C10 C11 176.34(13)
C9 C10 C11 C12 0.7(2)
C9 C10 C11 Cl2 -179.01(11)
C10 C11 C12 C13 0.7(2)
Cl2 C11 C12 C13 -179.55(11)
C11 C12 C13 C14 -1.3(2)
C12 C13 C14 C9 0.4(2)
C10 C9 C14 C13 1.1(2)
C8 C9 C14 C13 -176.96(13)
N1 N2 C15 S1 -176.17(9)
N1 N2 C15 S2 3.35(19)
C16 S1 C15 N2 -163.32(12)
C16 S1 C15 S2 17.11(9)
C17 S2 C15 N2 -174.68(14)
C17 S2 C15 S1 4.84(9)
C15 S1 C16 C17 -37.74(12)
S1 C16 C17 S2 45.83(13)
C15 S2 C17 C16 -30.73(12)
